data_4083857
loop_
_publ_author_name
'Zhao, Hua'
'Sun, Hongjian'
'Li, Xiaoyan'

_publ_section_title
;
 Synthesis and Catalytic Property of Iron Pincer Complexes Generated by
 Csp3--H Activation
;
_journal_name_full Organometallics
_journal_page_first 140701152748009
_journal_paper_doi 10.1021/om500429r
_journal_year 2014
_chemical_formula_moiety 'C43 H48 Fe P4'
_chemical_formula_sum 'C43 H48 Fe P4'
_chemical_formula_weight 744.54
_chemical_name_systematic
; 
 ? 
;
_space_group_crystal_system triclinic
_space_group_IT_number 2
_space_group_name_Hall '-P 1'
_space_group_name_H-M_alt 'P -1'
_symmetry_space_group_name_Hall '-P 1'
_symmetry_space_group_name_H-M 'P -1'
_atom_sites_solution_hydrogens geom
_atom_sites_solution_primary direct
_atom_sites_solution_secondary difmap
_audit_creation_date 2013-05-09
_audit_creation_method
; 
  Olex2 1.2 
  (compiled Apr  9 2013 14:06:00, GUI svn.r4458) 
;
_cell_angle_alpha 108.38(3)
_cell_angle_beta 104.18(3)
_cell_angle_gamma 97.70(3)
_cell_formula_units_Z 4
_cell_length_a 10.741(2)
_cell_length_b 18.843(4)
_cell_length_c 21.735(4)
_cell_measurement_temperature 293(2)
_cell_volume 3939.3(18)
_computing_cell_refinement 'Bruker XSCANS'
_computing_data_collection 'Bruker XSCANS'
_computing_data_reduction 'Bruker SHELXTL'
_computing_molecular_graphics
; 
O. V. Dolomanov, L. J. Bourhis, R. J. Gildea, J. A. K. Howard and H. Puschmann, 
OLEX2: a complete structure solution, refinement and analysis program. 
J. Appl. Cryst. (2009). 42, 339-341. 
;
_computing_publication_material
; 
O. V. Dolomanov, L. J. Bourhis, R. J. Gildea, J. A. K. Howard and H. Puschmann, 
OLEX2: a complete structure solution, refinement and analysis program. 
J. Appl. Cryst. (2009). 42, 339-341. 
;
_computing_structure_refinement 'SHELXL-97 (Sheldrick, 1997)'
_computing_structure_solution 'SHELXS-97 (Sheldrick, 1990)'
_diffrn_ambient_temperature 293(2)
_diffrn_measured_fraction_theta_full 0.940
_diffrn_measured_fraction_theta_max 0.940
_diffrn_measurement_device_type 'Bruker P4'
_diffrn_measurement_method '\w scans'
_diffrn_radiation_monochromator graphite
_diffrn_radiation_type MoK\a
_diffrn_radiation_wavelength 0.71073
_diffrn_reflns_av_R_equivalents 0.0392
_diffrn_reflns_av_unetI/netI 0.0929
_diffrn_reflns_limit_h_max 13
_diffrn_reflns_limit_h_min -6
_diffrn_reflns_limit_k_max 24
_diffrn_reflns_limit_k_min -24
_diffrn_reflns_limit_l_max 24
_diffrn_reflns_limit_l_min -28
_diffrn_reflns_number 23197
_diffrn_reflns_theta_full 27.46
_diffrn_reflns_theta_max 27.46
_diffrn_reflns_theta_min 1.04
_diffrn_source 'fine-focus sealed tube'
_exptl_absorpt_coefficient_mu 0.574
_exptl_absorpt_correction_T_max 0.8938
_exptl_absorpt_correction_T_min 0.8745
_exptl_absorpt_correction_type none
_exptl_crystal_density_diffrn 1.255
_exptl_crystal_density_method 'not measured'
_exptl_crystal_F_000 1568
_exptl_crystal_size_max 0.24
_exptl_crystal_size_mid 0.21
_exptl_crystal_size_min 0.2
_refine_diff_density_max 0.474
_refine_diff_density_min -0.429
_refine_diff_density_rms 0.078
_refine_ls_extinction_method none
_refine_ls_goodness_of_fit_ref 0.742
_refine_ls_hydrogen_treatment mixed
_refine_ls_matrix_type full
_refine_ls_number_parameters 893
_refine_ls_number_reflns 16918
_refine_ls_number_restraints 0
_refine_ls_restrained_S_all 0.742
_refine_ls_R_factor_all 0.0973
_refine_ls_R_factor_gt 0.0551
_refine_ls_shift/su_max 0.055
_refine_ls_shift/su_mean 0.001
_refine_ls_structure_factor_coef Fsqd
_refine_ls_weighting_details 'calc w=1/[\s^2^(Fo^2^)+(0.1344P)^2^+7.1809P] where P=(Fo^2^+2Fc^2^)/3'
_refine_ls_weighting_scheme calc
_refine_ls_wR_factor_gt 0.1460
_refine_ls_wR_factor_ref 0.1954
_reflns_number_gt 10536
_reflns_number_total 16918
_reflns_threshold_expression >2sigma(I)
_cod_data_source_file om500429r_si_001.cif
_cod_data_source_block complex2
_cod_original_cell_volume 3939.3(14)
_cod_database_code 4083857
_olex2_refinement_description
; 
1. Fixed Uiso 
 At 1.2 times of: 
  All C(H) groups 
 At 1.5 times of: 
  All C(H,H,H) groups 
2.a Aromatic/amide H refined with riding coordinates: 
 C86(H86), C85(H85), C2(H2A), C3(H3), C37(H37), C22(H22), C6(H6), C8(H8), 
 C13(H13), C25(H25), C4(H4), C16(H16), C35(H35), C10(H10), C12(H12), C36(H36), 
 C5(H5), C17(H17), C24(H24), C29(H29), C28(H28), C23(H23), C27(H27), C9(H9), 
 C31(H31), C34(H34), C18(H18), C30(H30), C33(H33), C11(H11), C58(H58), C62(H62), 
  C61(H61), C59(H59), C57(H57), C47(H47), C44(H44), C67(H67), C66(H66), 
 C69(H69), C64(H64), C65(H65), C71(H71), C63(H63), C68(H68), C76(H76), C75(H75), 
  C70(H70), C77(H77), C74(H74), C73(H73), C72(H72), C78(H78), C84(H84), 
 C83(H83), C82(H82) 
2.b Idealised Me refined as rotating group: 
 C40(H40A,H40B,H40C), C43(H43A,H43B,H43C), C41(H41A,H41B,H41C), C38(H38A,H38B, 
 H38C), C42(H42A,H42B,H42C), C39(H39A,H39B,H39C), C54(H54A,H54B,H54C), C53(H53A, 
 H53B,H53C), C55(H55A,H55B,H55C), C80(H80A,H80B,H80C), C81(H81A,H81B,H81C), 
 C79(H79A,H79B,H79C) 
;

loop_
_space_group_symop_id
_space_group_symop_operation_xyz
1 'x, y, z'
2 '-x, -y, -z'

loop_
_atom_site_label
_atom_site_type_symbol
_atom_site_fract_x
_atom_site_fract_y
_atom_site_fract_z
_atom_site_U_iso_or_equiv
_atom_site_adp_type
_atom_site_occupancy
_atom_site_symmetry_multiplicity
_atom_site_calc_flag
_atom_site_refinement_flags
C86 C 0.6342(7) 0.0806(4) 0.3042(3) 0.0870(19) Uani 1 1 d .
H86 H 0.5425 0.0662 0.2897 0.104 Uiso 1 1 calc R
C85 C 0.7054(9) 0.0668(4) 0.3589(4) 0.090(2) Uani 1 1 d .
H85 H 0.6619 0.0436 0.3822 0.108 Uiso 1 1 calc R
Fe1 Fe 0.38082(5) 0.70324(3) 0.31987(3) 0.03370(14) Uani 1 1 d .
P4 P 0.31480(10) 0.76872(6) 0.40283(5) 0.0337(2) Uani 1 1 d .
P7 P 0.32756(10) 0.67305(7) 0.20966(5) 0.0411(3) Uani 1 1 d .
P9 P 0.42967(10) 0.60068(6) 0.34422(6) 0.0433(3) Uani 1 1 d .
P10 P 0.59069(11) 0.76743(7) 0.35593(6) 0.0439(3) Uani 1 1 d .
C19 C 0.1731(4) 0.6473(2) 0.2859(2) 0.0376(9) Uani 1 1 d .
C1 C 0.4220(4) 0.8216(2) 0.49102(19) 0.0372(9) Uani 1 1 d .
C20 C 0.0995(4) 0.6799(2) 0.2374(2) 0.0382(9) Uani 1 1 d .
C2 C 0.4543(4) 0.7861(3) 0.5384(2) 0.0460(10) Uani 1 1 d .
H2A H 0.4089 0.7363 0.5286 0.055 Uiso 1 1 calc R
C14 C 0.1781(4) 0.7024(2) 0.4074(2) 0.0404(9) Uani 1 1 d .
C7 C 0.2239(4) 0.8437(2) 0.3914(2) 0.0417(9) Uani 1 1 d .
C15 C 0.1174(4) 0.6453(2) 0.3430(2) 0.0400(9) Uani 1 1 d .
C3 C 0.4899(5) 0.8974(3) 0.5086(2) 0.0479(10) Uani 1 1 d .
H3 H 0.4681 0.9233 0.4789 0.057 Uiso 1 1 calc R
C37 C 0.1744(4) 0.5387(3) 0.0962(2) 0.0492(10) Uani 1 1 d .
H37 H 0.1049 0.5634 0.0956 0.059 Uiso 1 1 calc R
C32 C 0.2957(4) 0.5752(3) 0.1451(2) 0.0437(10) Uani 1 1 d .
C21 C 0.1625(4) 0.6921(2) 0.1906(2) 0.0427(10) Uani 1 1 d .
C22 C 0.1014(5) 0.7187(3) 0.1411(2) 0.0573(12) Uani 1 1 d .
H22 H 0.1414 0.7242 0.1090 0.069 Uiso 1 1 calc R
C40 C 0.6995(4) 0.7771(3) 0.4395(2) 0.0567(12) Uani 1 1 d .
H40A H 0.7852 0.8074 0.4476 0.085 Uiso 1 1 calc R
H40B H 0.7070 0.7271 0.4401 0.085 Uiso 1 1 calc R
H40C H 0.6629 0.8019 0.4745 0.085 Uiso 1 1 calc R
C6 C 0.5529(5) 0.8239(3) 0.5997(2) 0.0556(12) Uani 1 1 d .
H6 H 0.5723 0.7995 0.6308 0.067 Uiso 1 1 calc R
C8 C 0.2030(5) 0.8642(3) 0.3357(2) 0.0502(11) Uani 1 1 d .
H8 H 0.2431 0.8439 0.3028 0.060 Uiso 1 1 calc R
C13 C 0.1310(5) 0.7042(3) 0.4621(2) 0.0554(12) Uani 1 1 d .
H13 H 0.1716 0.7429 0.5045 0.066 Uiso 1 1 calc R
C26 C 0.4160(5) 0.7310(3) 0.1722(2) 0.0524(11) Uani 1 1 d .
C25 C -0.0229(4) 0.6987(3) 0.2344(2) 0.0490(11) Uani 1 1 d .
H25 H -0.0655 0.6919 0.2653 0.059 Uiso 1 1 calc R
C4 C 0.5895(5) 0.9342(3) 0.5699(2) 0.0636(14) Uani 1 1 d .
H4 H 0.6345 0.9843 0.5807 0.076 Uiso 1 1 calc R
C43 C 0.4391(6) 0.5994(3) 0.4297(3) 0.0704(15) Uani 1 1 d .
H43A H 0.3549 0.6012 0.4370 0.106 Uiso 1 1 calc R
H43B H 0.5045 0.6432 0.4634 0.106 Uiso 1 1 calc R
H43C H 0.4630 0.5532 0.4331 0.106 Uiso 1 1 calc R
C41 C 0.3157(5) 0.5069(3) 0.2952(3) 0.0646(14) Uani 1 1 d .
H41A H 0.3021 0.4959 0.2475 0.097 Uiso 1 1 calc R
H41B H 0.2329 0.5077 0.3045 0.097 Uiso 1 1 calc R
H41C H 0.3523 0.4680 0.3080 0.097 Uiso 1 1 calc R
C16 C 0.0093(4) 0.5891(3) 0.3349(3) 0.0540(12) Uani 1 1 d .
H16 H -0.0321 0.5502 0.2927 0.065 Uiso 1 1 calc R
C35 C 0.2545(5) 0.4283(3) 0.0484(3) 0.0619(13) Uani 1 1 d .
H35 H 0.2408 0.3796 0.0161 0.074 Uiso 1 1 calc R
C10 C 0.0625(7) 0.9444(4) 0.3732(4) 0.097(2) Uani 1 1 d .
H10 H 0.0055 0.9761 0.3661 0.117 Uiso 1 1 calc R
C38 C 0.6992(5) 0.7386(4) 0.3037(3) 0.0728(16) Uani 1 1 d .
H38A H 0.6652 0.7437 0.2605 0.109 Uiso 1 1 calc R
H38B H 0.7028 0.6861 0.2966 0.109 Uiso 1 1 calc R
H38C H 0.7862 0.7710 0.3265 0.109 Uiso 1 1 calc R
C12 C 0.1622(7) 0.8772(4) 0.4389(3) 0.089(2) Uani 1 1 d .
H12 H 0.1741 0.8648 0.4778 0.106 Uiso 1 1 calc R
C36 C 0.1548(5) 0.4658(3) 0.0482(2) 0.0554(12) Uani 1 1 d .
H36 H 0.0728 0.4425 0.0156 0.066 Uiso 1 1 calc R
C5 C 0.6226(6) 0.8974(3) 0.6150(2) 0.0675(15) Uani 1 1 d .
H5 H 0.6913 0.9219 0.6555 0.081 Uiso 1 1 calc R
C17 C -0.0365(5) 0.5914(3) 0.3902(3) 0.0686(15) Uani 1 1 d .
H17 H -0.1088 0.5540 0.3844 0.082 Uiso 1 1 calc R
C24 C -0.0808(5) 0.7272(3) 0.1865(3) 0.0603(13) Uani 1 1 d .
H24 H -0.1618 0.7398 0.1856 0.072 Uiso 1 1 calc R
C29 C 0.5671(7) 0.8273(5) 0.1288(3) 0.092(2) Uani 1 1 d .
H29 H 0.6174 0.8593 0.1146 0.111 Uiso 1 1 calc R
C42 C 0.5829(5) 0.5709(3) 0.3362(3) 0.0759(17) Uani 1 1 d .
H42A H 0.5878 0.5267 0.3488 0.114 Uiso 1 1 calc R
H42B H 0.6573 0.6122 0.3656 0.114 Uiso 1 1 calc R
H42C H 0.5836 0.5584 0.2899 0.114 Uiso 1 1 calc R
C28 C 0.5662(6) 0.7500(5) 0.1082(3) 0.0798(19) Uani 1 1 d .
H28 H 0.6163 0.7303 0.0803 0.096 Uiso 1 1 calc R
C23 C -0.0205(5) 0.7374(3) 0.1398(3) 0.0642(14) Uani 1 1 d .
H23 H -0.0608 0.7566 0.1076 0.077 Uiso 1 1 calc R
C27 C 0.4897(5) 0.7012(4) 0.1291(3) 0.0660(14) Uani 1 1 d .
H27 H 0.4878 0.6489 0.1143 0.079 Uiso 1 1 calc R
C9 C 0.1230(6) 0.9150(3) 0.3264(3) 0.0731(17) Uani 1 1 d .
H9 H 0.1114 0.9285 0.2881 0.088 Uiso 1 1 calc R
C31 C 0.4192(6) 0.8089(3) 0.1911(3) 0.0688(15) Uani 1 1 d .
H31 H 0.3693 0.8295 0.2188 0.083 Uiso 1 1 calc R
C34 C 0.3767(6) 0.4629(3) 0.0971(3) 0.084(2) Uani 1 1 d .
H34 H 0.4453 0.4376 0.0978 0.101 Uiso 1 1 calc R
C18 C 0.0236(5) 0.6482(4) 0.4532(3) 0.0712(16) Uani 1 1 d .
H18 H -0.0077 0.6489 0.4896 0.085 Uiso 1 1 calc R
C39 C 0.6173(5) 0.8690(3) 0.3657(3) 0.0667(14) Uani 1 1 d .
H39A H 0.5769 0.8955 0.3982 0.100 Uiso 1 1 calc R
H39B H 0.5786 0.8733 0.3226 0.100 Uiso 1 1 calc R
H39C H 0.7103 0.8915 0.3814 0.100 Uiso 1 1 calc R
C30 C 0.4944(7) 0.8572(4) 0.1702(3) 0.0853(19) Uani 1 1 d .
H30 H 0.4954 0.9093 0.1842 0.102 Uiso 1 1 calc R
C33 C 0.3955(5) 0.5355(3) 0.1446(3) 0.0736(17) Uani 1 1 d .
H33 H 0.4776 0.5585 0.1772 0.088 Uiso 1 1 calc R
C11 C 0.0853(9) 0.9274(5) 0.4307(5) 0.119(3) Uani 1 1 d .
H11 H 0.0485 0.9500 0.4644 0.143 Uiso 1 1 calc R
Fe2 Fe 0.82206(5) 0.23003(3) 0.17313(3) 0.03200(14) Uani 1 1 d .
P3 P 0.65663(9) 0.28458(6) 0.15689(5) 0.0319(2) Uani 1 1 d .
P5 P 0.97686(10) 0.29292(6) 0.14280(5) 0.0380(2) Uani 1 1 d .
P6 P 0.76505(10) 0.12631(6) 0.08011(5) 0.0392(2) Uani 1 1 d .
P8 P 0.92801(11) 0.18181(7) 0.24381(5) 0.0413(3) Uani 1 1 d .
C45 C 0.6356(4) 0.3193(2) 0.24229(19) 0.0359(8) Uani 1 1 d .
C56 C 0.6732(4) 0.3717(2) 0.13473(19) 0.0351(8) Uani 1 1 d .
C60 C 0.4866(3) 0.2310(2) 0.10312(19) 0.0337(8) Uani 1 1 d .
C58 C 0.6774(4) 0.3664(2) 0.0701(2) 0.0430(9) Uani 1 1 d .
H58 H 0.6596 0.3181 0.0363 0.052 Uiso 1 1 calc R
C48 C 0.8738(4) 0.3269(2) 0.26771(19) 0.0366(8) Uani 1 1 d .
C62 C 0.3083(4) 0.1204(3) 0.0728(2) 0.0500(11) Uani 1 1 d .
H62 H 0.2750 0.0762 0.0795 0.060 Uiso 1 1 calc R
C61 C 0.4337(4) 0.1646(2) 0.1125(2) 0.0445(10) Uani 1 1 d .
H61 H 0.4832 0.1498 0.1459 0.053 Uiso 1 1 calc R
C59 C 0.4073(4) 0.2527(3) 0.0549(2) 0.0442(10) Uani 1 1 d .
H59 H 0.4382 0.2979 0.0491 0.053 Uiso 1 1 calc R
C57 C 0.6995(4) 0.4453(2) 0.1838(2) 0.0421(9) Uani 1 1 d .
H57 H 0.6954 0.4507 0.2272 0.051 Uiso 1 1 calc R
C49 C 0.9991(4) 0.3311(3) 0.3202(2) 0.0449(10) Uani 1 1 d .
C51 C 0.8357(5) 0.1361(3) 0.2892(2) 0.0491(11) Uani 1 1 d .
C47 C 0.7523(5) 0.3512(3) 0.3597(2) 0.0507(11) Uani 1 1 d .
H47 H 0.8297 0.3589 0.3941 0.061 Uiso 1 1 calc R
C46 C 0.7536(4) 0.3323(2) 0.2926(2) 0.0387(9) Uani 1 1 d .
C54 C 0.8959(5) 0.0832(3) 0.0514(2) 0.0516(11) Uani 1 1 d .
H54A H 0.8570 0.0427 0.0078 0.077 Uiso 1 1 calc R
H54B H 0.9397 0.0628 0.0838 0.077 Uiso 1 1 calc R
H54C H 0.9586 0.1219 0.0478 0.077 Uiso 1 1 calc R
C53 C 0.6629(5) 0.0399(3) 0.0813(3) 0.0573(12) Uani 1 1 d .
H53A H 0.5782 0.0491 0.0839 0.086 Uiso 1 1 calc R
H53B H 0.7059 0.0285 0.1201 0.086 Uiso 1 1 calc R
H53C H 0.6514 -0.0029 0.0404 0.086 Uiso 1 1 calc R
C50 C 1.0421(4) 0.2635(3) 0.3163(2) 0.0471(10) Uani 1 1 d .
C44 C 0.5185(4) 0.3280(3) 0.2579(2) 0.0471(10) Uani 1 1 d .
H44 H 0.4412 0.3214 0.2239 0.057 Uiso 1 1 calc R
C52 C 1.0278(5) 0.1087(3) 0.2238(2) 0.0578(13) Uani 1 1 d .
C55 C 0.6640(5) 0.1271(3) -0.0014(2) 0.0554(12) Uani 1 1 d .
H55A H 0.7073 0.1679 -0.0118 0.083 Uiso 1 1 calc R
H55B H 0.5792 0.1351 0.0020 0.083 Uiso 1 1 calc R
H55C H 0.6529 0.0788 -0.0370 0.083 Uiso 1 1 calc R
C80 C 0.9562(5) 0.2769(3) 0.0522(2) 0.0539(12) Uani 1 1 d .
H80A H 1.0312 0.3073 0.0484 0.081 Uiso 1 1 calc R
H80B H 0.8777 0.2916 0.0332 0.081 Uiso 1 1 calc R
H80C H 0.9490 0.2235 0.0278 0.081 Uiso 1 1 calc R
C67 C 0.2328(4) 0.1419(3) 0.0233(2) 0.0497(11) Uani 1 1 d .
H67 H 0.1496 0.1119 -0.0041 0.060 Uiso 1 1 calc R
C66 C 0.2825(4) 0.2080(3) 0.0153(2) 0.0524(11) Uani 1 1 d .
H66 H 0.2317 0.2233 -0.0174 0.063 Uiso 1 1 calc R
C69 C 0.5197(5) 0.3466(3) 0.3252(3) 0.0582(12) Uani 1 1 d .
H69 H 0.4422 0.3509 0.3364 0.070 Uiso 1 1 calc R
C81 C 1.0120(4) 0.3990(2) 0.1743(2) 0.0509(11) Uani 1 1 d .
H81A H 1.0445 0.4190 0.2231 0.076 Uiso 1 1 calc R
H81B H 0.9325 0.4152 0.1596 0.076 Uiso 1 1 calc R
H81C H 1.0772 0.4179 0.1564 0.076 Uiso 1 1 calc R
C64 C 0.7364(5) 0.5039(3) 0.1044(3) 0.0620(13) Uani 1 1 d .
H64 H 0.7586 0.5475 0.0945 0.074 Uiso 1 1 calc R
C65 C 0.7077(5) 0.4315(3) 0.0548(2) 0.0571(12) Uani 1 1 d .
H65 H 0.7088 0.4265 0.0110 0.069 Uiso 1 1 calc R
C71 C 1.0746(5) 0.4002(3) 0.3726(2) 0.0604(13) Uani 1 1 d .
H71 H 1.0475 0.4458 0.3761 0.073 Uiso 1 1 calc R
C63 C 0.7317(5) 0.5104(2) 0.1688(3) 0.0530(11) Uani 1 1 d .
H63 H 0.7502 0.5588 0.2024 0.064 Uiso 1 1 calc R
C79 C 1.1481(4) 0.2832(3) 0.1688(3) 0.0598(13) Uani 1 1 d .
H79A H 1.2023 0.3145 0.1536 0.090 Uiso 1 1 calc R
H79B H 1.1513 0.2304 0.1489 0.090 Uiso 1 1 calc R
H79C H 1.1802 0.2996 0.2175 0.090 Uiso 1 1 calc R
C68 C 0.6358(5) 0.3586(3) 0.3754(2) 0.0582(13) Uani 1 1 d .
H68 H 0.6361 0.3719 0.4204 0.070 Uiso 1 1 calc R
C76 C 0.8399(8) 0.0869(4) 0.3795(3) 0.090(2) Uani 1 1 d .
H76 H 0.8880 0.0776 0.4169 0.108 Uiso 1 1 calc R
C75 C 0.7000(6) 0.1161(3) 0.2704(3) 0.0660(14) Uani 1 1 d .
H75 H 0.6511 0.1268 0.2341 0.079 Uiso 1 1 calc R
C70 C 1.1900(6) 0.4005(4) 0.4193(3) 0.0783(18) Uani 1 1 d .
H70 H 1.2403 0.4462 0.4537 0.094 Uiso 1 1 calc R
C77 C 1.1597(6) 0.1296(4) 0.2260(3) 0.0791(19) Uani 1 1 d .
H77 H 1.2029 0.1811 0.2424 0.095 Uiso 1 1 calc R
C74 C 0.9040(6) 0.1210(4) 0.3448(3) 0.0746(17) Uani 1 1 d .
H74 H 0.9958 0.1343 0.3592 0.090 Uiso 1 1 calc R
C73 C 1.1569(5) 0.2647(4) 0.3644(3) 0.0718(16) Uani 1 1 d .
H73 H 1.1840 0.2193 0.3623 0.086 Uiso 1 1 calc R
C72 C 1.2292(5) 0.3328(4) 0.4143(3) 0.0789(18) Uani 1 1 d .
H72 H 1.3064 0.3334 0.4456 0.095 Uiso 1 1 calc R
C78 C 0.9672(7) 0.0312(3) 0.2006(3) 0.0742(17) Uani 1 1 d .
H78 H 0.8809 0.0165 0.2006 0.089 Uiso 1 1 calc R
C84 C 1.2262(8) 0.0714(6) 0.2030(4) 0.109(3) Uani 1 1 d .
H84 H 1.3136 0.0851 0.2044 0.131 Uiso 1 1 calc R
C83 C 1.1656(12) -0.0031(7) 0.1793(4) 0.131(4) Uani 1 1 d .
H83 H 1.2112 -0.0403 0.1641 0.157 Uiso 1 1 calc R
C82 C 1.0364(10) -0.0255(4) 0.1771(3) 0.105(3) Uani 1 1 d .
H82 H 0.9951 -0.0774 0.1604 0.126 Uiso 1 1 calc R
H1 H 0.352(4) 0.776(2) 0.305(2) 0.047(12) Uiso 1 1 d .
H2 H 0.703(4) 0.191(2) 0.1895(19) 0.035(10) Uiso 1 1 d .
H19 H 0.168(5) 0.598(3) 0.256(3) 0.062(15) Uiso 1 1 d .
H48 H 0.886(4) 0.369(2) 0.254(2) 0.043(12) Uiso 1 1 d .

loop_
_atom_site_aniso_label
_atom_site_aniso_U_11
_atom_site_aniso_U_22
_atom_site_aniso_U_33
_atom_site_aniso_U_23
_atom_site_aniso_U_13
_atom_site_aniso_U_12
C86 0.097(5) 0.093(5) 0.087(4) 0.047(4) 0.044(4) 0.010(4)
C85 0.143(7) 0.079(4) 0.101(5) 0.056(4) 0.085(5) 0.047(4)
Fe1 0.0274(3) 0.0391(3) 0.0301(3) 0.0089(2) 0.0049(2) 0.0087(2)
P4 0.0323(5) 0.0365(5) 0.0307(5) 0.0121(4) 0.0064(4) 0.0090(4)
P7 0.0346(5) 0.0526(6) 0.0316(5) 0.0109(5) 0.0060(4) 0.0140(5)
P9 0.0326(5) 0.0385(6) 0.0474(6) 0.0093(5) 0.0000(5) 0.0098(4)
P10 0.0310(5) 0.0521(7) 0.0422(6) 0.0129(5) 0.0083(5) 0.0040(5)
C19 0.0282(19) 0.040(2) 0.035(2) 0.0063(18) 0.0015(16) 0.0090(16)
C1 0.042(2) 0.041(2) 0.0290(18) 0.0128(17) 0.0065(17) 0.0165(18)
C20 0.0298(19) 0.038(2) 0.036(2) 0.0055(17) 0.0006(16) 0.0090(16)
C2 0.045(2) 0.048(2) 0.042(2) 0.018(2) 0.0057(19) 0.012(2)
C14 0.038(2) 0.045(2) 0.040(2) 0.0186(19) 0.0106(18) 0.0101(18)
C7 0.041(2) 0.044(2) 0.041(2) 0.0163(19) 0.0088(18) 0.0167(18)
C15 0.031(2) 0.042(2) 0.048(2) 0.0208(19) 0.0065(18) 0.0108(17)
C3 0.053(3) 0.047(2) 0.038(2) 0.0159(19) 0.003(2) 0.010(2)
C37 0.045(2) 0.052(3) 0.048(2) 0.019(2) 0.007(2) 0.012(2)
C32 0.038(2) 0.054(3) 0.037(2) 0.0131(19) 0.0097(18) 0.0136(19)
C21 0.038(2) 0.051(2) 0.037(2) 0.0149(19) 0.0043(18) 0.0179(19)
C22 0.053(3) 0.076(3) 0.041(2) 0.020(2) 0.006(2) 0.026(3)
C40 0.038(2) 0.066(3) 0.051(3) 0.012(2) 0.002(2) 0.003(2)
C6 0.059(3) 0.071(3) 0.038(2) 0.027(2) 0.004(2) 0.019(3)
C8 0.062(3) 0.043(2) 0.042(2) 0.014(2) 0.008(2) 0.019(2)
C13 0.049(3) 0.076(3) 0.050(3) 0.028(2) 0.022(2) 0.016(2)
C26 0.046(3) 0.072(3) 0.038(2) 0.020(2) 0.010(2) 0.013(2)
C25 0.032(2) 0.055(3) 0.054(3) 0.016(2) 0.0048(19) 0.0149(19)
C4 0.073(4) 0.043(3) 0.050(3) 0.007(2) -0.002(3) -0.004(2)
C43 0.087(4) 0.061(3) 0.058(3) 0.028(3) 0.001(3) 0.024(3)
C41 0.055(3) 0.043(3) 0.076(3) 0.016(2) -0.004(3) 0.005(2)
C16 0.030(2) 0.054(3) 0.072(3) 0.021(2) 0.012(2) 0.006(2)
C35 0.066(3) 0.051(3) 0.056(3) 0.004(2) 0.018(3) 0.012(2)
C10 0.086(5) 0.101(5) 0.125(6) 0.052(5) 0.030(4) 0.066(4)
C38 0.043(3) 0.105(5) 0.058(3) 0.013(3) 0.020(2) 0.010(3)
C12 0.121(6) 0.108(5) 0.094(5) 0.063(4) 0.068(4) 0.080(5)
C36 0.051(3) 0.051(3) 0.051(3) 0.015(2) 0.004(2) 0.000(2)
C5 0.073(4) 0.074(4) 0.034(2) 0.013(2) -0.007(2) 0.006(3)
C17 0.040(3) 0.078(4) 0.096(4) 0.048(4) 0.018(3) 0.006(3)
C24 0.042(3) 0.066(3) 0.067(3) 0.019(3) 0.007(2) 0.025(2)
C29 0.077(4) 0.141(7) 0.072(4) 0.063(5) 0.025(3) 0.006(5)
C42 0.046(3) 0.060(3) 0.112(5) 0.019(3) 0.017(3) 0.025(2)
C28 0.057(3) 0.135(6) 0.053(3) 0.040(4) 0.024(3) 0.014(4)
C23 0.058(3) 0.072(3) 0.058(3) 0.026(3) -0.001(3) 0.028(3)
C27 0.053(3) 0.093(4) 0.049(3) 0.022(3) 0.016(2) 0.014(3)
C9 0.088(4) 0.061(3) 0.062(3) 0.031(3) -0.007(3) 0.021(3)
C31 0.082(4) 0.079(4) 0.055(3) 0.033(3) 0.028(3) 0.015(3)
C34 0.060(3) 0.070(4) 0.086(4) -0.010(3) 0.003(3) 0.029(3)
C18 0.057(3) 0.098(4) 0.081(4) 0.051(4) 0.036(3) 0.015(3)
C39 0.063(3) 0.060(3) 0.070(3) 0.021(3) 0.021(3) -0.001(3)
C30 0.107(5) 0.087(4) 0.076(4) 0.045(4) 0.034(4) 0.017(4)
C33 0.053(3) 0.078(4) 0.060(3) -0.006(3) -0.001(3) 0.025(3)
C11 0.164(8) 0.145(7) 0.137(7) 0.089(6) 0.104(6) 0.124(7)
Fe2 0.0262(3) 0.0373(3) 0.0317(3) 0.0140(2) 0.0053(2) 0.0074(2)
P3 0.0266(5) 0.0350(5) 0.0318(5) 0.0128(4) 0.0048(4) 0.0054(4)
P5 0.0288(5) 0.0465(6) 0.0353(5) 0.0140(5) 0.0072(4) 0.0040(4)
P6 0.0348(5) 0.0386(5) 0.0387(5) 0.0108(5) 0.0075(4) 0.0059(4)
P8 0.0398(6) 0.0524(6) 0.0390(5) 0.0226(5) 0.0113(5) 0.0205(5)
C45 0.033(2) 0.040(2) 0.038(2) 0.0167(17) 0.0117(16) 0.0097(16)
C56 0.0250(18) 0.038(2) 0.038(2) 0.0142(17) 0.0031(16) 0.0058(15)
C60 0.0239(17) 0.038(2) 0.038(2) 0.0122(17) 0.0079(15) 0.0089(15)
C58 0.044(2) 0.044(2) 0.038(2) 0.0164(19) 0.0085(18) 0.0051(19)
C48 0.031(2) 0.043(2) 0.0319(19) 0.0159(18) 0.0030(16) 0.0050(17)
C62 0.042(2) 0.046(2) 0.057(3) 0.016(2) 0.017(2) -0.003(2)
C61 0.038(2) 0.046(2) 0.048(2) 0.020(2) 0.0082(19) 0.0055(18)
C59 0.036(2) 0.049(2) 0.047(2) 0.023(2) 0.0064(19) 0.0064(18)
C57 0.037(2) 0.043(2) 0.042(2) 0.0138(19) 0.0062(18) 0.0099(18)
C49 0.035(2) 0.059(3) 0.035(2) 0.018(2) 0.0036(17) 0.0049(19)
C51 0.068(3) 0.047(2) 0.047(2) 0.022(2) 0.026(2) 0.029(2)
C47 0.058(3) 0.062(3) 0.036(2) 0.020(2) 0.014(2) 0.023(2)
C46 0.042(2) 0.037(2) 0.036(2) 0.0128(17) 0.0123(18) 0.0100(17)
C54 0.050(3) 0.054(3) 0.049(3) 0.012(2) 0.020(2) 0.014(2)
C53 0.054(3) 0.046(3) 0.063(3) 0.010(2) 0.022(2) 0.001(2)
C50 0.039(2) 0.065(3) 0.036(2) 0.023(2) 0.0043(18) 0.014(2)
C44 0.040(2) 0.057(3) 0.047(2) 0.020(2) 0.0136(19) 0.016(2)
C52 0.072(3) 0.082(4) 0.041(2) 0.034(3) 0.024(2) 0.047(3)
C55 0.047(3) 0.062(3) 0.042(2) 0.011(2) 0.001(2) 0.007(2)
C80 0.055(3) 0.062(3) 0.044(2) 0.020(2) 0.020(2) 0.000(2)
C67 0.030(2) 0.059(3) 0.046(2) 0.006(2) 0.0086(19) 0.0007(19)
C66 0.033(2) 0.067(3) 0.051(3) 0.025(2) 0.000(2) 0.006(2)
C69 0.059(3) 0.068(3) 0.065(3) 0.029(3) 0.038(3) 0.022(3)
C81 0.039(2) 0.047(2) 0.056(3) 0.014(2) 0.011(2) -0.0045(19)
C64 0.069(3) 0.046(3) 0.068(3) 0.028(3) 0.013(3) 0.002(2)
C65 0.066(3) 0.063(3) 0.048(3) 0.033(2) 0.016(2) 0.005(2)
C71 0.048(3) 0.066(3) 0.049(3) 0.016(2) -0.003(2) -0.001(2)
C63 0.053(3) 0.033(2) 0.065(3) 0.015(2) 0.011(2) 0.005(2)
C79 0.033(2) 0.088(4) 0.060(3) 0.028(3) 0.013(2) 0.017(2)
C68 0.073(3) 0.071(3) 0.045(3) 0.027(2) 0.032(3) 0.025(3)
C76 0.127(6) 0.116(5) 0.084(4) 0.071(4) 0.062(4) 0.075(5)
C75 0.072(4) 0.077(4) 0.063(3) 0.037(3) 0.030(3) 0.017(3)
C70 0.058(3) 0.096(5) 0.050(3) 0.016(3) -0.010(3) -0.008(3)
C77 0.073(4) 0.140(6) 0.064(3) 0.064(4) 0.034(3) 0.065(4)
C74 0.087(4) 0.102(5) 0.075(4) 0.060(4) 0.044(3) 0.051(4)
C73 0.058(3) 0.096(4) 0.059(3) 0.034(3) 0.000(3) 0.030(3)
C72 0.046(3) 0.118(5) 0.057(3) 0.036(4) -0.014(3) 0.014(3)
C78 0.109(5) 0.074(4) 0.059(3) 0.035(3) 0.027(3) 0.057(4)
C84 0.120(6) 0.200(9) 0.091(5) 0.097(6) 0.069(5) 0.125(7)
C83 0.208(11) 0.191(10) 0.086(5) 0.088(7) 0.090(7) 0.169(10)
C82 0.186(9) 0.098(5) 0.063(4) 0.041(4) 0.046(5) 0.097(6)

loop_
_atom_type_symbol
_atom_type_description
_atom_type_scat_dispersion_real
_atom_type_scat_dispersion_imag
_atom_type_scat_source
C C 0.0033 0.0016 'International Tables Vol C Tables 4.2.6.8 and 6.1.1.4'
H H 0.0000 0.0000 'International Tables Vol C Tables 4.2.6.8 and 6.1.1.4'
P P 0.1023 0.0942 'International Tables Vol C Tables 4.2.6.8 and 6.1.1.4'
Fe Fe 0.3463 0.8444 'International Tables Vol C Tables 4.2.6.8 and 6.1.1.4'

loop_
_geom_angle_atom_site_label_1
_geom_angle_atom_site_label_2
_geom_angle_atom_site_label_3
_geom_angle
C85 C86 H86 120.3
C85 C86 C75 119.4(7)
C75 C86 H86 120.3
C86 C85 H85 119.8
C76 C85 C86 120.3(6)
C76 C85 H85 119.8
P4 Fe1 P7 137.13(5)
P4 Fe1 P9 105.63(5)
P4 Fe1 P10 99.53(6)
P4 Fe1 H1 74.1(15)
P7 Fe1 P9 108.48(6)
P7 Fe1 P10 103.10(6)
P7 Fe1 H1 72.7(15)
P9 Fe1 H1 178.0(16)
P10 Fe1 P9 94.10(5)
P10 Fe1 H1 84.0(15)
C19 Fe1 P4 78.24(12)
C19 Fe1 P7 77.17(12)
C19 Fe1 P9 89.02(12)
C19 Fe1 P10 176.58(12)
C19 Fe1 H1 92.9(15)
C1 P4 Fe1 124.74(14)
C1 P4 C7 98.80(18)
C14 P4 Fe1 106.55(14)
C14 P4 C1 106.63(19)
C14 P4 C7 97.51(19)
C7 P4 Fe1 118.96(14)
C32 P7 Fe1 126.23(15)
C21 P7 Fe1 101.44(14)
C21 P7 C32 100.51(19)
C21 P7 C26 103.0(2)
C26 P7 Fe1 120.72(16)
C26 P7 C32 100.8(2)
C43 P9 Fe1 118.72(18)
C41 P9 Fe1 118.37(17)
C41 P9 C43 97.3(3)
C41 P9 C42 97.7(3)
C42 P9 Fe1 120.7(2)
C42 P9 C43 99.3(3)
C40 P10 Fe1 120.24(17)
C38 P10 Fe1 119.68(19)
C38 P10 C40 99.6(2)
C39 P10 Fe1 115.77(19)
C39 P10 C40 99.1(2)
C39 P10 C38 98.3(3)
Fe1 C19 H19 104(3)
C20 C19 Fe1 108.6(3)
C20 C19 C15 115.7(3)
C20 C19 H19 100(3)
C15 C19 Fe1 114.0(3)
C15 C19 H19 113(3)
C2 C1 P4 122.7(3)
C2 C1 C3 117.7(4)
C3 C1 P4 118.8(3)
C21 C20 C19 115.2(3)
C25 C20 C19 126.5(4)
C25 C20 C21 118.2(4)
C1 C2 H2A 119.5
C6 C2 C1 121.0(4)
C6 C2 H2A 119.5
C15 C14 P4 109.0(3)
C13 C14 P4 130.0(4)
C13 C14 C15 121.0(4)
C8 C7 P4 124.1(3)
C8 C7 C12 115.9(4)
C12 C7 P4 119.7(4)
C14 C15 C19 118.1(4)
C16 C15 C19 123.4(4)
C16 C15 C14 118.5(4)
C1 C3 H3 119.7
C4 C3 C1 120.5(4)
C4 C3 H3 119.7
C32 C37 H37 119.4
C32 C37 C36 121.1(4)
C36 C37 H37 119.4
C37 C32 P7 122.8(3)
C33 C32 P7 120.0(3)
C33 C32 C37 117.2(4)
C20 C21 P7 110.5(3)
C22 C21 P7 128.9(4)
C22 C21 C20 120.5(4)
C21 C22 H22 120.1
C21 C22 C23 119.7(5)
C23 C22 H22 120.1
P10 C40 H40A 109.5
P10 C40 H40B 109.5
P10 C40 H40C 109.5
H40A C40 H40B 109.5
H40A C40 H40C 109.5
H40B C40 H40C 109.5
C2 C6 H6 119.7
C5 C6 C2 120.5(4)
C5 C6 H6 119.7
C7 C8 H8 119.1
C7 C8 C9 121.9(5)
C9 C8 H8 119.1
C14 C13 H13 120.1
C18 C13 C14 119.9(5)
C18 C13 H13 120.1
C27 C26 P7 122.9(4)
C31 C26 P7 119.3(4)
C31 C26 C27 117.6(5)
C20 C25 H25 119.6
C24 C25 C20 120.7(5)
C24 C25 H25 119.6
C3 C4 H4 119.6
C5 C4 C3 120.8(5)
C5 C4 H4 119.6
P9 C43 H43A 109.5
P9 C43 H43B 109.5
P9 C43 H43C 109.5
H43A C43 H43B 109.5
H43A C43 H43C 109.5
H43B C43 H43C 109.5
P9 C41 H41A 109.5
P9 C41 H41B 109.5
P9 C41 H41C 109.5
H41A C41 H41B 109.5
H41A C41 H41C 109.5
H41B C41 H41C 109.5
C15 C16 H16 120.0
C15 C16 C17 119.9(5)
C17 C16 H16 120.0
C36 C35 H35 120.1
C36 C35 C34 119.8(5)
C34 C35 H35 120.1
C9 C10 H10 120.2
C9 C10 C11 119.7(6)
C11 C10 H10 120.2
P10 C38 H38A 109.5
P10 C38 H38B 109.5
P10 C38 H38C 109.5
H38A C38 H38B 109.5
H38A C38 H38C 109.5
H38B C38 H38C 109.5
C7 C12 H12 118.7
C11 C12 C7 122.6(6)
C11 C12 H12 118.7
C37 C36 H36 119.7
C35 C36 C37 120.5(5)
C35 C36 H36 119.7
C6 C5 H5 120.4
C4 C5 C6 119.3(4)
C4 C5 H5 120.4
C16 C17 H17 119.5
C18 C17 C16 121.0(5)
C18 C17 H17 119.5
C25 C24 H24 119.5
C25 C24 C23 120.9(4)
C23 C24 H24 119.5
C28 C29 H29 119.8
C30 C29 H29 119.8
C30 C29 C28 120.5(6)
P9 C42 H42A 109.5
P9 C42 H42B 109.5
P9 C42 H42C 109.5
H42A C42 H42B 109.5
H42A C42 H42C 109.5
H42B C42 H42C 109.5
C29 C28 H28 120.0
C29 C28 C27 120.1(6)
C27 C28 H28 120.0
C22 C23 H23 120.1
C24 C23 C22 119.8(5)
C24 C23 H23 120.1
C26 C27 C28 120.1(6)
C26 C27 H27 119.9
C28 C27 H27 119.9
C8 C9 H9 120.1
C10 C9 C8 119.9(5)
C10 C9 H9 120.1
C26 C31 H31 118.9
C26 C31 C30 122.2(6)
C30 C31 H31 118.9
C35 C34 H34 120.3
C35 C34 C33 119.3(5)
C33 C34 H34 120.3
C13 C18 H18 120.1
C17 C18 C13 119.7(5)
C17 C18 H18 120.1
P10 C39 H39A 109.5
P10 C39 H39B 109.5
P10 C39 H39C 109.5
H39A C39 H39B 109.5
H39A C39 H39C 109.5
H39B C39 H39C 109.5
C29 C30 C31 119.4(7)
C29 C30 H30 120.3
C31 C30 H30 120.3
C32 C33 H33 119.0
C34 C33 C32 122.0(5)
C34 C33 H33 119.0
C10 C11 H11 120.1
C12 C11 C10 119.9(6)
C12 C11 H11 120.1
P3 Fe2 P5 104.68(5)
P3 Fe2 P6 103.03(5)
P3 Fe2 P8 140.99(5)
P3 Fe2 H2 68.7(14)
P5 Fe2 H2 173.1(14)
P6 Fe2 P5 94.54(5)
P6 Fe2 H2 85.4(14)
P8 Fe2 P5 106.23(5)
P8 Fe2 P6 97.65(5)
P8 Fe2 H2 80.6(14)
C48 Fe2 P3 77.70(11)
C48 Fe2 P5 88.82(12)
C48 Fe2 P6 176.22(12)
C48 Fe2 P8 79.73(12)
C48 Fe2 H2 91.4(14)
C45 P3 Fe2 102.46(13)
C45 P3 C56 103.44(18)
C45 P3 C60 101.64(17)
C56 P3 Fe2 120.62(13)
C56 P3 C60 101.87(17)
C60 P3 Fe2 123.52(13)
C80 P5 Fe2 120.43(16)
C81 P5 Fe2 118.33(15)
C81 P5 C80 97.3(2)
C79 P5 Fe2 119.31(18)
C79 P5 C80 99.1(2)
C79 P5 C81 97.6(2)
C54 P6 Fe2 119.11(16)
C53 P6 Fe2 116.50(16)
C53 P6 C54 99.0(2)
C55 P6 Fe2 120.26(17)
C55 P6 C54 99.4(2)
C55 P6 C53 98.3(2)
C51 P8 Fe2 119.02(16)
C50 P8 Fe2 106.45(15)
C50 P8 C51 100.1(2)
C50 P8 C52 104.8(2)
C52 P8 Fe2 126.08(14)
C52 P8 C51 96.9(2)
C46 C45 P3 110.9(3)
C46 C45 C44 121.7(4)
C44 C45 P3 127.3(3)
C58 C56 P3 120.1(3)
C58 C56 C57 117.5(4)
C57 C56 P3 121.8(3)
C61 C60 P3 117.8(3)
C59 C60 P3 124.6(3)
C59 C60 C61 117.5(4)
C56 C58 H58 119.3
C65 C58 C56 121.3(4)
C65 C58 H58 119.3
Fe2 C48 H48 103(3)
C49 C48 Fe2 114.6(3)
C49 C48 C46 115.3(3)
C49 C48 H48 109(3)
C46 C48 Fe2 109.3(3)
C46 C48 H48 104(3)
C61 C62 H62 119.9
C67 C62 H62 119.9
C67 C62 C61 120.2(4)
C60 C61 H61 119.5
C62 C61 C60 121.0(4)
C62 C61 H61 119.5
C60 C59 H59 119.5
C60 C59 C66 121.0(4)
C66 C59 H59 119.5
C56 C57 H57 119.4
C63 C57 C56 121.2(4)
C63 C57 H57 119.4
C50 C49 C48 118.5(4)
C50 C49 C71 118.7(4)
C71 C49 C48 122.8(4)
C75 C51 P8 123.1(4)
C75 C51 C74 116.9(5)
C74 C51 P8 119.9(4)
C46 C47 H47 119.9
C46 C47 C68 120.1(4)
C68 C47 H47 119.9
C45 C46 C48 115.0(3)
C47 C46 C45 118.4(4)
C47 C46 C48 126.6(4)
P6 C54 H54A 109.5
P6 C54 H54B 109.5
P6 C54 H54C 109.5
H54A C54 H54B 109.5
H54A C54 H54C 109.5
H54B C54 H54C 109.5
P6 C53 H53A 109.5
P6 C53 H53B 109.5
P6 C53 H53C 109.5
H53A C53 H53B 109.5
H53A C53 H53C 109.5
H53B C53 H53C 109.5
C49 C50 P8 110.4(3)
C49 C50 C73 120.4(5)
C73 C50 P8 129.3(4)
C45 C44 H44 120.6
C69 C44 C45 118.7(4)
C69 C44 H44 120.6
C77 C52 P8 121.6(5)
C78 C52 P8 119.2(4)
C78 C52 C77 118.9(5)
P6 C55 H55A 109.5
P6 C55 H55B 109.5
P6 C55 H55C 109.5
H55A C55 H55B 109.5
H55A C55 H55C 109.5
H55B C55 H55C 109.5
P5 C80 H80A 109.5
P5 C80 H80B 109.5
P5 C80 H80C 109.5
H80A C80 H80B 109.5
H80A C80 H80C 109.5
H80B C80 H80C 109.5
C62 C67 H67 120.5
C66 C67 C62 119.0(4)
C66 C67 H67 120.5
C59 C66 H66 119.4
C67 C66 C59 121.2(4)
C67 C66 H66 119.4
C44 C69 H69 120.0
C68 C69 C44 120.0(4)
C68 C69 H69 120.0
P5 C81 H81A 109.5
P5 C81 H81B 109.5
P5 C81 H81C 109.5
H81A C81 H81B 109.5
H81A C81 H81C 109.5
H81B C81 H81C 109.5
C65 C64 H64 120.4
C63 C64 H64 120.4
C63 C64 C65 119.2(4)
C58 C65 H65 119.8
C64 C65 C58 120.3(4)
C64 C65 H65 119.8
C49 C71 H71 119.9
C70 C71 C49 120.1(5)
C70 C71 H71 119.9
C57 C63 H63 119.8
C64 C63 C57 120.4(4)
C64 C63 H63 119.8
P5 C79 H79A 109.5
P5 C79 H79B 109.5
P5 C79 H79C 109.5
H79A C79 H79B 109.5
H79A C79 H79C 109.5
H79B C79 H79C 109.5
C47 C68 H68 119.5
C69 C68 C47 121.0(4)
C69 C68 H68 119.5
C85 C76 H76 120.1
C85 C76 C74 119.7(6)
C74 C76 H76 120.1
C86 C75 H75 119.1
C51 C75 C86 121.8(6)
C51 C75 H75 119.1
C71 C70 H70 120.1
C72 C70 C71 119.8(5)
C72 C70 H70 120.1
C52 C77 H77 120.4
C52 C77 C84 119.2(7)
C84 C77 H77 120.4
C51 C74 H74 119.1
C76 C74 C51 121.8(6)
C76 C74 H74 119.1
C50 C73 H73 120.1
C72 C73 C50 119.7(5)
C72 C73 H73 120.1
C70 C72 H72 119.3
C73 C72 C70 121.3(5)
C73 C72 H72 119.3
C52 C78 H78 119.9
C52 C78 C82 120.2(7)
C82 C78 H78 119.9
C77 C84 H84 119.4
C83 C84 C77 121.2(8)
C83 C84 H84 119.4
C84 C83 H83 119.6
C84 C83 C82 120.9(7)
C82 C83 H83 119.6
C78 C82 H82 120.3
C83 C82 C78 119.5(8)
C83 C82 H82 120.3

loop_
_geom_bond_atom_site_label_1
_geom_bond_atom_site_label_2
_geom_bond_distance
C86 H86 0.9300
C86 C85 1.367(10)
C86 C75 1.388(7)
C85 H85 0.9300
C85 C76 1.364(10)
Fe1 P4 2.1759(13)
Fe1 P7 2.1844(13)
Fe1 P9 2.2518(14)
Fe1 P10 2.2281(15)
Fe1 C19 2.170(4)
Fe1 H1 1.56(4)
P4 C1 1.844(4)
P4 C14 1.840(4)
P4 C7 1.866(4)
P7 C32 1.857(4)
P7 C21 1.830(4)
P7 C26 1.849(5)
P9 C43 1.843(5)
P9 C41 1.830(5)
P9 C42 1.838(5)
P10 C40 1.842(5)
P10 C38 1.837(5)
P10 C39 1.833(5)
C19 C20 1.498(6)
C19 C15 1.513(6)
C19 H19 0.94(5)
C1 C2 1.396(6)
C1 C3 1.399(6)
C20 C21 1.409(6)
C20 C25 1.399(6)
C2 H2A 0.9300
C2 C6 1.383(6)
C14 C15 1.399(6)
C14 C13 1.395(6)
C7 C8 1.362(6)
C7 C12 1.392(7)
C15 C16 1.397(6)
C3 H3 0.9300
C3 C4 1.386(6)
C37 H37 0.9300
C37 C32 1.385(6)
C37 C36 1.390(7)
C32 C33 1.387(7)
C21 C22 1.386(6)
C22 H22 0.9300
C22 C23 1.396(7)
C40 H40A 0.9600
C40 H40B 0.9600
C40 H40C 0.9600
C6 H6 0.9300
C6 C5 1.378(7)
C8 H8 0.9300
C8 C9 1.396(7)
C13 H13 0.9300
C13 C18 1.384(7)
C26 C27 1.405(7)
C26 C31 1.386(7)
C25 H25 0.9300
C25 C24 1.372(7)
C4 H4 0.9300
C4 C5 1.375(7)
C43 H43A 0.9600
C43 H43B 0.9600
C43 H43C 0.9600
C41 H41A 0.9600
C41 H41B 0.9600
C41 H41C 0.9600
C16 H16 0.9300
C16 C17 1.398(7)
C35 H35 0.9300
C35 C36 1.360(7)
C35 C34 1.386(7)
C10 H10 0.9300
C10 C9 1.353(9)
C10 C11 1.359(10)
C38 H38A 0.9600
C38 H38B 0.9600
C38 H38C 0.9600
C12 H12 0.9300
C12 C11 1.361(8)
C36 H36 0.9300
C5 H5 0.9300
C17 H17 0.9300
C17 C18 1.375(8)
C24 H24 0.9300
C24 C23 1.377(7)
C29 H29 0.9300
C29 C28 1.379(10)
C29 C30 1.371(10)
C42 H42A 0.9600
C42 H42B 0.9600
C42 H42C 0.9600
C28 H28 0.9300
C28 C27 1.405(8)
C23 H23 0.9300
C27 H27 0.9300
C9 H9 0.9300
C31 H31 0.9300
C31 C30 1.389(8)
C34 H34 0.9300
C34 C33 1.383(7)
C18 H18 0.9300
C39 H39A 0.9600
C39 H39B 0.9600
C39 H39C 0.9600
C30 H30 0.9300
C33 H33 0.9300
C11 H11 0.9300
Fe2 P3 2.1793(12)
Fe2 P5 2.2594(13)
Fe2 P6 2.2054(16)
Fe2 P8 2.1865(13)
Fe2 C48 2.161(4)
Fe2 H2 1.56(4)
P3 C45 1.845(4)
P3 C56 1.850(4)
P3 C60 1.854(4)
P5 C80 1.848(4)
P5 C81 1.847(5)
P5 C79 1.839(4)
P6 C54 1.854(5)
P6 C53 1.850(5)
P6 C55 1.844(5)
P8 C51 1.867(5)
P8 C50 1.836(5)
P8 C52 1.866(5)
C45 C46 1.391(6)
C45 C44 1.397(6)
C56 C58 1.390(5)
C56 C57 1.397(6)
C60 C61 1.400(6)
C60 C59 1.383(6)
C58 H58 0.9300
C58 C65 1.388(6)
C48 C49 1.511(5)
C48 C46 1.521(6)
C48 H48 0.94(4)
C62 H62 0.9300
C62 C61 1.389(6)
C62 C67 1.384(7)
C61 H61 0.9300
C59 H59 0.9300
C59 C66 1.387(6)
C57 H57 0.9300
C57 C63 1.387(6)
C49 C50 1.397(6)
C49 C71 1.407(6)
C51 C75 1.378(7)
C51 C74 1.385(7)
C47 H47 0.9300
C47 C46 1.392(6)
C47 C68 1.389(7)
C54 H54A 0.9600
C54 H54B 0.9600
C54 H54C 0.9600
C53 H53A 0.9600
C53 H53B 0.9600
C53 H53C 0.9600
C50 C73 1.400(6)
C44 H44 0.9300
C44 C69 1.390(6)
C52 C77 1.404(8)
C52 C78 1.389(8)
C55 H55A 0.9600
C55 H55B 0.9600
C55 H55C 0.9600
C80 H80A 0.9600
C80 H80B 0.9600
C80 H80C 0.9600
C67 H67 0.9300
C67 C66 1.369(6)
C66 H66 0.9300
C69 H69 0.9300
C69 C68 1.377(7)
C81 H81A 0.9600
C81 H81B 0.9600
C81 H81C 0.9600
C64 H64 0.9300
C64 C65 1.384(7)
C64 C63 1.380(7)
C65 H65 0.9300
C71 H71 0.9300
C71 C70 1.394(7)
C63 H63 0.9300
C79 H79A 0.9600
C79 H79B 0.9600
C79 H79C 0.9600
C68 H68 0.9300
C76 H76 0.9300
C76 C74 1.378(8)
C75 H75 0.9300
C70 H70 0.9300
C70 C72 1.377(9)
C77 H77 0.9300
C77 C84 1.414(9)
C74 H74 0.9300
C73 H73 0.9300
C73 C72 1.368(8)
C72 H72 0.9300
C78 H78 0.9300
C78 C82 1.418(8)
C84 H84 0.9300
C84 C83 1.341(13)
C83 H83 0.9300
C83 C82 1.380(13)
C82 H82 0.9300
